data_9002372
loop_
_publ_author_name
'Hazen, R. M.'
'Yang, H.'
'Prewitt, C. T.'

_publ_section_title
;
 High-pressure crystal chemistry of Fe3+-wadsleyite, beta-Fe2.33Si0.67O4
 Pressure = 8.95 GPa
;
_journal_name_full 'American Mineralogist'
_journal_page_first 778
_journal_page_last 783
_journal_volume 85
_journal_year 2000
_chemical_formula_sum 'Fe2.33 O4 Si0.67'
_chemical_name_mineral Wadsleyite
_space_group_IT_number 74
_symmetry_space_group_name_Hall '-I 2b 2'
_symmetry_space_group_name_H-M 'I m m a'
_cell_angle_alpha 90
_cell_angle_beta 90
_cell_angle_gamma 90
_cell_length_a 5.7557
_cell_length_b 11.6949
_cell_length_c 8.2433
_cell_formula_units_Z 8
_cell_volume 554.876
_database_code_amcsd 0002456
_diffrn_ambient_pressure 8.95e+06
_exptl_crystal_density_diffrn 5.098
_cod_original_formula_sum 'Fe2.33 Si.67 O4'
_cod_database_code 9002372

loop_
_space_group_symop_operation_xyz
x,y,z
1/2+x,1/2+y,1/2+z
x,1/2-y,z
1/2+x,-y,1/2+z
-x,1/2+y,-z
1/2-x,+y,1/2-z
-x,y,z
1/2-x,1/2+y,1/2+z
x,-y,-z
1/2+x,1/2-y,1/2-z
x,1/2+y,-z
1/2+x,+y,1/2-z
-x,1/2-y,z
1/2-x,-y,1/2+z
-x,-y,-z
1/2-x,1/2-y,1/2-z

loop_
_atom_site_label
_atom_site_fract_x
_atom_site_fract_y
_atom_site_fract_z
_atom_site_occupancy
_atom_site_U_iso_or_equiv
Fe1 0.00000 0.00000 0.00000 1.00000 0.00785
Fe2 0.00000 0.25000 0.97150 1.00000 0.00773
Fe3 0.25000 0.12440 0.25000 1.00000 0.00925
SiT 0.00000 0.12040 0.61940 0.67000 0.00532
FeT 0.00000 0.12040 0.61940 0.33000 0.00532
O1 0.00000 0.25000 0.23050 1.00000 0.00887
O2 0.00000 0.25000 0.72430 1.00000 0.01646
O3 0.00000 0.99330 0.25320 1.00000 0.01520
O4 0.25730 0.12330 0.99850 1.00000 0.01267

loop_
_cod_related_entry_id
_cod_related_entry_database
_cod_related_entry_code
1 AMCSD 0002456
